data_4342761
loop_
_publ_author_name
'Sotnik, Svetlana A.'
'Polunin, Ruslan A.'
'Kiskin, Mikhail A.'
'Kirillov, Alexander M.'
'Dorofeeva, Victoria N.'
'Gavrilenko, Konstantin S.'
'Eremenko, Igor L.'
'Novotortsev, Vladimir M.'
'Kolotilov, Sergey V.'

_publ_section_title
;
 Heterometallic Coordination Polymers Assembled from Trigonal Trinuclear
 Fe2Ni-Pivalate Blocks and Polypyridine Spacers: Topological Diversity,
 Sorption, and Catalytic Properties.
;
_journal_issue 11
_journal_name_full 'Inorganic chemistry'
_journal_page_first 5169
_journal_page_last 5181
_journal_paper_doi 10.1021/ic503061z
_journal_volume 54
_journal_year 2015
_chemical_formula_sum 'C50 H68 Fe2 N4 Ni O13'
_chemical_formula_weight 1103.49
_chemical_name_systematic
;
 ?
;
_space_group_IT_number 14
_symmetry_cell_setting monoclinic
_symmetry_space_group_name_Hall '-P 2ybc'
_symmetry_space_group_name_H-M 'P 1 21/c 1'
_atom_sites_solution_hydrogens geom
_atom_sites_solution_primary direct
_atom_sites_solution_secondary difmap
_audit_creation_method SHELXL-97
_cell_angle_alpha 90.00
_cell_angle_beta 92.110(6)
_cell_angle_gamma 90.00
_cell_formula_units_Z 4
_cell_length_a 13.164(4)
_cell_length_b 17.071(5)
_cell_length_c 31.150(9)
_cell_measurement_temperature 230(2)
_cell_volume 6995(4)
_computing_cell_refinement 'Bruker SAINT'
_computing_data_collection 'Bruker APEX2'
_computing_data_reduction 'Bruker SAINT'
_computing_molecular_graphics 'Bruker SHELXTL'
_computing_publication_material 'Bruker SHELXTL'
_computing_structure_refinement 'SHELXL-97 (Sheldrick, 2008)'
_computing_structure_solution 'SHELXS-97 (Sheldrick, 2008)'
_diffrn_ambient_temperature 230(2)
_diffrn_measured_fraction_theta_full 0.999
_diffrn_measured_fraction_theta_max 0.999
_diffrn_measurement_device_type 'Bruker APEX-II CCD'
_diffrn_measurement_method '\f and \w scans'
_diffrn_radiation_monochromator graphite
_diffrn_radiation_source 'sealed tube'
_diffrn_radiation_type MoK\a
_diffrn_radiation_wavelength 0.71073
_diffrn_reflns_av_R_equivalents 0.2014
_diffrn_reflns_av_sigmaI/netI 0.2648
_diffrn_reflns_limit_h_max 15
_diffrn_reflns_limit_h_min -16
_diffrn_reflns_limit_k_max 20
_diffrn_reflns_limit_k_min -20
_diffrn_reflns_limit_l_max 37
_diffrn_reflns_limit_l_min -37
_diffrn_reflns_number 57839
_diffrn_reflns_theta_full 25.69
_diffrn_reflns_theta_max 25.69
_diffrn_reflns_theta_min 1.31
_diffrn_standards_number 0
_exptl_absorpt_coefficient_mu 0.724
_exptl_absorpt_correction_type none
_exptl_crystal_colour yellowish-brown
_exptl_crystal_density_diffrn 1.048
_exptl_crystal_density_method 'not measured'
_exptl_crystal_description block
_exptl_crystal_F_000 2320
_exptl_crystal_size_max 0.1
_exptl_crystal_size_mid 0.1
_exptl_crystal_size_min 0.1
_platon_squeeze_details
;
;
_refine_diff_density_max 0.422
_refine_diff_density_min -0.432
_refine_diff_density_rms 0.117
_refine_ls_extinction_method none
_refine_ls_goodness_of_fit_ref 0.817
_refine_ls_hydrogen_treatment constr
_refine_ls_matrix_type full
_refine_ls_number_parameters 631
_refine_ls_number_reflns 13291
_refine_ls_number_restraints 8
_refine_ls_restrained_S_all 0.818
_refine_ls_R_factor_all 0.1988
_refine_ls_R_factor_gt 0.0774
_refine_ls_shift/su_max 0.000
_refine_ls_shift/su_mean 0.000
_refine_ls_structure_factor_coef Fsqd
_refine_ls_weighting_details 'calc w=1/[\s^2^(Fo^2^)+(0.0836P)^2^+0.0000P] where P=(Fo^2^+2Fc^2^)/3'
_refine_ls_weighting_scheme calc
_refine_ls_wR_factor_gt 0.1805
_refine_ls_wR_factor_ref 0.2134
_reflns_number_gt 4407
_reflns_number_total 13291
_reflns_threshold_expression >2sigma(I)
_cod_data_source_file ic503061z_si_003.cif
_cod_data_source_block compound3_230K
_cod_depositor_comments 'Adding full bibliography for 4342759--4342763.cif.'
_cod_original_cell_volume 6996(4)
_cod_original_sg_symbol_H-M p21/c
_cod_database_code 4342761

loop_
_symmetry_equiv_pos_as_xyz
'x, y, z'
'-x, y+1/2, -z+1/2'
'-x, -y, -z'
'x, -y-1/2, z-1/2'

loop_
_atom_site_label
_atom_site_type_symbol
_atom_site_fract_x
_atom_site_fract_y
_atom_site_fract_z
_atom_site_U_iso_or_equiv
_atom_site_adp_type
_atom_site_occupancy
_atom_site_symmetry_multiplicity
_atom_site_calc_flag
_atom_site_refinement_flags
C1 C 0.1159(7) 0.1405(6) 0.0936(2) 0.049(2) Uani 1 1 d .
C2 C 0.0312(7) 0.1810(8) 0.0682(4) 0.086(4) Uani 1 1 d .
C3 C 0.0016(11) 0.1260(10) 0.0311(5) 0.202(9) Uani 1 1 d .
H3A H -0.0200 0.0761 0.0425 0.302 Uiso 1 1 calc R
H3B H 0.0597 0.1180 0.0134 0.302 Uiso 1 1 calc R
H3C H -0.0536 0.1490 0.0140 0.302 Uiso 1 1 calc R
C4 C -0.0592(10) 0.1914(10) 0.0959(5) 0.202(9) Uani 1 1 d .
H4A H -0.0427 0.2287 0.1186 0.303 Uiso 1 1 calc R
H4B H -0.0770 0.1415 0.1084 0.303 Uiso 1 1 calc R
H4C H -0.1164 0.2109 0.0784 0.303 Uiso 1 1 calc R
C5 C 0.0636(9) 0.2583(8) 0.0491(4) 0.159(7) Uani 1 1 d .
H5A H 0.0872 0.2932 0.0719 0.238 Uiso 1 1 calc R
H5B H 0.0062 0.2819 0.0336 0.238 Uiso 1 1 calc R
H5C H 0.1181 0.2493 0.0296 0.238 Uiso 1 1 calc R
C6 C 0.2958(7) -0.0217(5) 0.0722(3) 0.051(2) Uani 1 1 d .
C7 C 0.3266(8) -0.0725(6) 0.0342(3) 0.075(3) Uani 1 1 d D
C8 C 0.2936(11) -0.0307(7) -0.0066(3) 0.129(6) Uani 1 1 d D
H8A H 0.3256 0.0205 -0.0073 0.194 Uiso 1 1 calc R
H8B H 0.2203 -0.0245 -0.0076 0.194 Uiso 1 1 calc R
H8C H 0.3138 -0.0611 -0.0312 0.194 Uiso 1 1 calc R
C9 C 0.4459(9) -0.0816(7) 0.0379(4) 0.135(6) Uani 1 1 d .
H9A H 0.4647 -0.1097 0.0641 0.203 Uiso 1 1 calc R
H9B H 0.4773 -0.0302 0.0386 0.203 Uiso 1 1 calc R
H9C H 0.4691 -0.1106 0.0133 0.203 Uiso 1 1 calc R
C10 C 0.2767(10) -0.1524(6) 0.0377(3) 0.117(5) Uani 1 1 d .
H10A H 0.3034 -0.1789 0.0633 0.175 Uiso 1 1 calc R
H10B H 0.2909 -0.1834 0.0125 0.175 Uiso 1 1 calc R
H10C H 0.2038 -0.1459 0.0396 0.175 Uiso 1 1 calc R
C11 C 0.1145(6) 0.0660(4) 0.2357(2) 0.037(2) Uani 1 1 d .
C12 C 0.0234(6) 0.0910(6) 0.2617(3) 0.066(3) Uani 1 1 d D
C13 C -0.0445(8) 0.0224(6) 0.2711(3) 0.099(4) Uani 1 1 d D
H13A H -0.0056 -0.0172 0.2868 0.149 Uiso 1 1 calc R
H13B H -0.0714 0.0004 0.2443 0.149 Uiso 1 1 calc R
H13C H -0.1002 0.0400 0.2883 0.149 Uiso 1 1 calc R
C14 C 0.0585(7) 0.1307(8) 0.3032(3) 0.129(6) Uani 1 1 d D
H14A H 0.0982 0.1768 0.2966 0.194 Uiso 1 1 calc R
H14B H 0.0999 0.0947 0.3203 0.194 Uiso 1 1 calc R
H14C H -0.0003 0.1462 0.3191 0.194 Uiso 1 1 calc R
C15 C -0.0360(9) 0.1503(7) 0.2343(5) 0.141(6) Uani 1 1 d .
H15A H 0.0053 0.1967 0.2305 0.211 Uiso 1 1 calc R
H15B H -0.0977 0.1646 0.2485 0.211 Uiso 1 1 calc R
H15C H -0.0535 0.1275 0.2065 0.211 Uiso 1 1 calc R
C16 C 0.3077(7) -0.0980(5) 0.2061(3) 0.046(2) Uani 1 1 d .
C17 C 0.3561(9) -0.1799(5) 0.2094(4) 0.083(3) Uani 1 1 d D
C18 C 0.2771(11) -0.2431(6) 0.2047(5) 0.172(8) Uani 1 1 d .
H18A H 0.2386 -0.2458 0.2306 0.257 Uiso 1 1 calc R
H18B H 0.3101 -0.2930 0.2001 0.257 Uiso 1 1 calc R
H18C H 0.2315 -0.2313 0.1804 0.257 Uiso 1 1 calc R
C19 C 0.4129(13) -0.1930(7) 0.2522(5) 0.240(12) Uani 1 1 d D
H19A H 0.3646 -0.1951 0.2750 0.359 Uiso 1 1 calc R
H19B H 0.4601 -0.1502 0.2576 0.359 Uiso 1 1 calc R
H19C H 0.4501 -0.2420 0.2513 0.359 Uiso 1 1 calc R
C20 C 0.4198(16) -0.1808(10) 0.1704(6) 0.296(15) Uani 1 1 d D
H20A H 0.4555 -0.2304 0.1689 0.444 Uiso 1 1 calc R
H20B H 0.4686 -0.1383 0.1722 0.444 Uiso 1 1 calc R
H20C H 0.3762 -0.1744 0.1448 0.444 Uiso 1 1 calc R
C21 C 0.3185(6) 0.2400(4) 0.1922(3) 0.036(2) Uani 1 1 d .
C22 C 0.2640(7) 0.3186(4) 0.2019(3) 0.050(2) Uani 1 1 d D
C23 C 0.3301(8) 0.3864(5) 0.1851(3) 0.092(4) Uani 1 1 d .
H23A H 0.3924 0.3901 0.2026 0.138 Uiso 1 1 calc R
H23B H 0.2928 0.4353 0.1867 0.138 Uiso 1 1 calc R
H23C H 0.3464 0.3762 0.1555 0.138 Uiso 1 1 calc R
C24 C 0.2467(8) 0.3285(5) 0.2491(3) 0.083(4) Uani 1 1 d D
H24A H 0.3117 0.3303 0.2648 0.125 Uiso 1 1 calc R
H24B H 0.2072 0.2847 0.2593 0.125 Uiso 1 1 calc R
H24C H 0.2100 0.3769 0.2537 0.125 Uiso 1 1 calc R
C25 C 0.1636(8) 0.3181(6) 0.1743(4) 0.106(4) Uani 1 1 d .
H25A H 0.1199 0.2767 0.1842 0.159 Uiso 1 1 calc R
H25B H 0.1786 0.3093 0.1445 0.159 Uiso 1 1 calc R
H25C H 0.1296 0.3682 0.1771 0.159 Uiso 1 1 calc R
C26 C 0.5257(6) 0.0812(5) 0.1685(3) 0.039(2) Uani 1 1 d .
C27 C 0.6393(6) 0.0615(5) 0.1650(2) 0.050(2) Uani 1 1 d D
C28 C 0.6953(8) 0.1312(10) 0.1482(5) 0.200(9) Uani 1 1 d .
H28A H 0.6680 0.1446 0.1198 0.300 Uiso 1 1 calc R
H28B H 0.7670 0.1186 0.1466 0.300 Uiso 1 1 calc R
H28C H 0.6872 0.1753 0.1674 0.300 Uiso 1 1 calc R
C29 C 0.6473(10) -0.0095(9) 0.1365(5) 0.204(10) Uani 1 1 d D
H29A H 0.6122 -0.0532 0.1492 0.305 Uiso 1 1 calc R
H29B H 0.7183 -0.0229 0.1335 0.305 Uiso 1 1 calc R
H29C H 0.6165 0.0019 0.1084 0.305 Uiso 1 1 calc R
C30 C 0.6848(7) 0.0395(8) 0.2086(3) 0.128(5) Uani 1 1 d D
H30A H 0.6476 -0.0045 0.2200 0.192 Uiso 1 1 calc R
H30B H 0.6805 0.0838 0.2280 0.192 Uiso 1 1 calc R
H30C H 0.7555 0.0249 0.2059 0.192 Uiso 1 1 calc R
C31 C 0.4853(7) 0.2487(6) 0.0755(3) 0.066(3) Uani 1 1 d .
H31A H 0.5131 0.2513 0.1037 0.079 Uiso 1 1 calc R
C32 C 0.5302(8) 0.2908(6) 0.0455(3) 0.098(4) Uani 1 1 d .
H32A H 0.5888 0.3206 0.0520 0.117 Uiso 1 1 calc R
C33 C 0.4870(8) 0.2887(6) 0.0043(3) 0.073(3) Uani 1 1 d .
H33A H 0.5175 0.3164 -0.0179 0.088 Uiso 1 1 calc R
C34 C 0.4009(7) 0.2468(5) -0.0042(2) 0.053(3) Uani 1 1 d .
C35 C 0.3626(6) 0.2037(5) 0.0287(2) 0.041(2) Uani 1 1 d .
H35A H 0.3045 0.1729 0.0230 0.049 Uiso 1 1 calc R
C36 C 0.3547(6) 0.2465(5) -0.0480(2) 0.041(2) Uani 1 1 d .
C37 C 0.2674(6) 0.2011(5) -0.0585(2) 0.046(2) Uani 1 1 d .
H37 H 0.2405 0.1678 -0.0377 0.055 Uiso 1 1 calc R
C38 C 0.2213(6) 0.2053(4) -0.0991(2) 0.038(2) Uani 1 1 d .
C39 C 0.2673(6) 0.2554(4) -0.1279(2) 0.042(2) Uani 1 1 d .
H39 H 0.2394 0.2598 -0.1560 0.051 Uiso 1 1 calc R
C40 C 0.3532(6) 0.2991(4) -0.1163(2) 0.0335(19) Uani 1 1 d .
C41 C 0.4010(6) 0.3542(4) -0.1456(2) 0.035(2) Uani 1 1 d .
C42 C 0.4866(8) 0.3949(5) -0.1332(3) 0.073(3) Uani 1 1 d .
H40A H 0.5152 0.3885 -0.1053 0.088 Uiso 1 1 calc R
C43 C 0.5309(8) 0.4452(6) -0.1615(3) 0.092(4) Uani 1 1 d .
H41A H 0.5888 0.4745 -0.1531 0.110 Uiso 1 1 calc R
C44 C 0.4888(7) 0.4518(5) -0.2025(2) 0.058(3) Uani 1 1 d .
H42A H 0.5214 0.4839 -0.2223 0.070 Uiso 1 1 calc R
C45 C 0.3649(6) 0.3658(4) -0.1877(2) 0.0346(19) Uani 1 1 d .
H43A H 0.3081 0.3363 -0.1970 0.042 Uiso 1 1 calc R
C46 C 0.0089(9) -0.0802(8) 0.0944(3) 0.125(6) Uani 1 1 d .
H46A H 0.0445 -0.0547 0.0729 0.150 Uiso 1 1 calc R
C47 C -0.0775(9) -0.1217(8) 0.0819(3) 0.119(5) Uani 1 1 d .
H45A H -0.0981 -0.1237 0.0527 0.143 Uiso 1 1 calc R
C48 C 0.1325(6) 0.1594(4) -0.1114(2) 0.037(2) Uani 1 1 d .
C49 C 0.0949(7) 0.1538(6) -0.1523(3) 0.071(3) Uani 1 1 d .
H48A H 0.1293 0.1783 -0.1746 0.085 Uiso 1 1 calc R
C50 C -0.0069(7) -0.1129(5) 0.1617(3) 0.065(3) Uani 1 1 d .
H47A H 0.0182 -0.1131 0.1904 0.078 Uiso 1 1 calc R
N1 N 0.4040(5) 0.2035(4) 0.06850(19) 0.0443(18) Uani 1 1 d .
N2 N 0.4035(5) 0.0855(3) 0.28463(17) 0.0324(15) Uani 1 1 d .
N3 N 0.0443(5) -0.0738(4) 0.13378(19) 0.0491(19) Uani 1 1 d .
N4 N 0.3942(5) 0.2944(4) -0.07634(18) 0.0380(17) Uani 1 1 d .
O1 O 0.0930(4) 0.0789(4) 0.11332(19) 0.0673(19) Uani 1 1 d .
O1M O 0.2830(3) 0.0694(3) 0.16293(13) 0.0323(12) Uani 1 1 d .
O2 O 0.2026(4) 0.1686(3) 0.09249(17) 0.0543(16) Uani 1 1 d .
O3 O 0.2342(5) -0.0471(4) 0.09754(17) 0.067(2) Uani 1 1 d .
O4 O 0.3371(4) 0.0444(4) 0.07374(15) 0.0555(17) Uani 1 1 d .
O5 O 0.0892(4) 0.0345(3) 0.20019(16) 0.0506(15) Uani 1 1 d .
O6 O 0.2022(4) 0.0755(3) 0.24943(15) 0.0455(14) Uani 1 1 d .
O7 O 0.2304(4) -0.0905(3) 0.18354(18) 0.0524(16) Uani 1 1 d .
O8 O 0.3523(4) -0.0435(3) 0.22760(16) 0.0457(15) Uani 1 1 d .
O9 O 0.3426(4) 0.2298(3) 0.15394(16) 0.0493(15) Uani 1 1 d .
O10 O 0.3283(4) 0.1924(3) 0.22238(15) 0.0440(15) Uani 1 1 d .
O11 O 0.4837(4) 0.1042(3) 0.13378(17) 0.0483(15) Uani 1 1 d .
O12 O 0.4862(4) 0.0731(3) 0.20310(14) 0.0418(14) Uani 1 1 d .
Fe1 Fe 0.17406(9) 0.00163(7) 0.15046(3) 0.0382(3) Uani 1 1 d .
Fe2 Fe 0.33799(8) 0.13056(6) 0.11917(3) 0.0332(3) Uani 1 1 d .
Ni1 Ni 0.33923(8) 0.07394(6) 0.22011(3) 0.0371(3) Uani 1 1 d .

loop_
_atom_site_aniso_label
_atom_site_aniso_U_11
_atom_site_aniso_U_22
_atom_site_aniso_U_33
_atom_site_aniso_U_23
_atom_site_aniso_U_13
_atom_site_aniso_U_12
C1 0.033(6) 0.080(8) 0.034(5) 0.005(5) -0.008(4) -0.011(5)
C2 0.034(6) 0.150(11) 0.074(8) 0.045(7) -0.018(6) -0.004(7)
C3 0.146(15) 0.30(2) 0.152(15) -0.023(15) -0.121(13) 0.045(15)
C4 0.093(12) 0.32(2) 0.194(17) 0.133(17) 0.035(12) 0.092(14)
C5 0.087(10) 0.183(15) 0.202(16) 0.132(13) -0.048(10) -0.034(10)
C6 0.073(7) 0.052(7) 0.028(5) -0.011(4) -0.002(5) -0.020(5)
C7 0.095(9) 0.075(8) 0.058(7) -0.024(6) 0.025(6) -0.054(7)
C8 0.219(16) 0.135(11) 0.034(6) -0.028(7) 0.020(8) -0.066(11)
C9 0.101(11) 0.142(12) 0.169(13) -0.089(10) 0.080(10) -0.037(9)
C10 0.162(13) 0.104(10) 0.088(9) -0.048(7) 0.047(8) -0.049(9)
C11 0.033(5) 0.039(5) 0.040(5) -0.001(4) 0.013(4) -0.003(4)
C12 0.029(6) 0.093(8) 0.076(7) -0.035(6) 0.011(5) -0.003(6)
C13 0.080(8) 0.127(10) 0.093(9) -0.023(7) 0.037(7) -0.051(8)
C14 0.059(8) 0.224(15) 0.108(9) -0.120(10) 0.041(7) -0.043(9)
C15 0.081(10) 0.125(12) 0.218(17) 0.009(11) 0.048(10) 0.052(9)
C16 0.045(6) 0.036(6) 0.057(6) 0.008(4) 0.003(5) -0.011(5)
C17 0.092(9) 0.031(6) 0.126(10) 0.003(6) -0.016(8) 0.006(6)
C18 0.178(16) 0.036(8) 0.29(2) 0.020(9) -0.084(14) -0.046(9)
C19 0.28(2) 0.060(10) 0.36(3) -0.038(12) -0.25(2) 0.058(11)
C20 0.35(3) 0.18(2) 0.37(3) 0.01(2) 0.22(3) 0.17(2)
C21 0.037(5) 0.031(5) 0.039(5) 0.000(4) -0.001(4) -0.010(4)
C22 0.069(7) 0.025(5) 0.057(6) 0.005(4) -0.003(5) 0.006(5)
C23 0.105(9) 0.042(7) 0.129(10) 0.017(6) 0.011(8) -0.021(6)
C24 0.125(10) 0.050(7) 0.077(8) -0.011(6) 0.034(7) 0.011(6)
C25 0.068(8) 0.075(8) 0.172(12) -0.015(8) -0.034(8) 0.031(7)
C26 0.037(5) 0.046(5) 0.034(5) -0.006(4) -0.011(4) -0.009(4)
C27 0.034(5) 0.066(7) 0.052(6) 0.006(5) 0.003(4) -0.002(5)
C28 0.034(8) 0.29(2) 0.28(2) 0.176(18) 0.035(10) 0.001(10)
C29 0.089(11) 0.29(2) 0.233(19) -0.173(17) -0.033(12) 0.074(13)
C30 0.041(7) 0.259(17) 0.086(9) 0.051(10) 0.002(6) 0.052(9)
C31 0.077(8) 0.094(8) 0.026(5) 0.010(5) -0.015(5) -0.039(6)
C32 0.118(10) 0.132(10) 0.041(6) 0.037(6) -0.017(6) -0.098(8)
C33 0.084(8) 0.106(8) 0.029(5) 0.025(5) -0.012(5) -0.037(7)
C34 0.051(6) 0.079(7) 0.027(5) 0.011(4) -0.009(4) -0.041(5)
C35 0.046(5) 0.063(6) 0.014(4) 0.010(4) -0.010(4) -0.011(4)
C36 0.045(5) 0.057(6) 0.021(4) 0.013(4) -0.001(4) -0.022(5)
C37 0.057(6) 0.055(6) 0.026(5) 0.016(4) -0.002(4) -0.015(5)
C38 0.037(5) 0.043(5) 0.033(5) -0.003(4) -0.002(4) -0.009(4)
C39 0.044(6) 0.044(5) 0.037(5) 0.007(4) -0.018(4) -0.016(4)
C40 0.037(5) 0.031(5) 0.032(4) -0.002(4) -0.004(4) -0.012(4)
C41 0.042(5) 0.039(5) 0.025(4) 0.002(4) 0.000(4) -0.014(4)
C42 0.103(8) 0.085(8) 0.029(5) 0.035(5) -0.028(5) -0.057(7)
C43 0.104(9) 0.141(10) 0.028(5) 0.039(6) -0.035(5) -0.088(8)
C44 0.076(7) 0.061(6) 0.037(5) 0.022(4) -0.001(5) -0.037(6)
C45 0.043(5) 0.041(5) 0.019(4) -0.003(4) 0.001(4) -0.012(4)
C46 0.139(11) 0.199(14) 0.037(6) 0.004(7) -0.006(7) -0.136(11)
C47 0.130(11) 0.179(13) 0.045(7) 0.031(7) -0.024(7) -0.102(10)
C48 0.051(6) 0.046(5) 0.016(4) 0.002(3) 0.005(4) -0.012(4)
C49 0.080(8) 0.096(8) 0.035(5) 0.021(5) -0.003(5) -0.048(6)
C50 0.074(8) 0.074(7) 0.045(6) 0.010(5) -0.017(5) -0.024(6)
N1 0.039(4) 0.064(5) 0.029(4) 0.013(3) 0.000(3) -0.016(4)
N2 0.046(4) 0.029(4) 0.023(3) -0.003(3) -0.001(3) 0.011(3)
N3 0.050(5) 0.074(5) 0.023(4) 0.002(4) 0.007(3) -0.026(4)
N4 0.041(4) 0.047(4) 0.026(4) 0.008(3) -0.009(3) -0.012(3)
O1 0.044(4) 0.082(5) 0.074(4) 0.031(4) -0.024(3) -0.032(4)
O1M 0.034(3) 0.038(3) 0.025(3) -0.001(2) 0.002(2) -0.009(3)
O2 0.034(4) 0.082(5) 0.047(4) 0.024(3) -0.011(3) -0.014(3)
O3 0.074(5) 0.093(5) 0.035(3) -0.027(3) 0.028(3) -0.041(4)
O4 0.071(4) 0.071(5) 0.025(3) -0.005(3) 0.017(3) -0.029(4)
O5 0.037(4) 0.079(4) 0.037(3) -0.017(3) 0.012(3) -0.012(3)
O6 0.029(3) 0.078(4) 0.030(3) -0.008(3) 0.008(2) -0.009(3)
O7 0.044(4) 0.043(4) 0.070(4) 0.002(3) -0.012(3) -0.017(3)
O8 0.061(4) 0.028(3) 0.046(3) 0.000(3) -0.011(3) -0.007(3)
O9 0.063(4) 0.051(4) 0.034(3) -0.002(3) 0.005(3) -0.015(3)
O10 0.068(4) 0.034(3) 0.029(3) 0.005(3) -0.008(3) 0.003(3)
O11 0.032(3) 0.072(4) 0.040(3) 0.010(3) 0.001(3) -0.009(3)
O12 0.029(3) 0.080(4) 0.016(3) -0.001(3) 0.001(2) -0.005(3)
Fe1 0.0392(7) 0.0538(8) 0.0216(6) -0.0040(5) 0.0024(5) -0.0165(6)
Fe2 0.0322(7) 0.0466(8) 0.0205(6) 0.0010(5) -0.0033(5) -0.0086(6)
Ni1 0.0403(7) 0.0425(7) 0.0285(6) -0.0024(5) 0.0020(5) 0.0000(5)

loop_
_atom_type_symbol
_atom_type_description
_atom_type_scat_dispersion_real
_atom_type_scat_dispersion_imag
_atom_type_scat_source
C C 0.0033 0.0016 'International Tables Vol C Tables 4.2.6.8 and 6.1.1.4'
H H 0.0000 0.0000 'International Tables Vol C Tables 4.2.6.8 and 6.1.1.4'
N N 0.0061 0.0033 'International Tables Vol C Tables 4.2.6.8 and 6.1.1.4'
O O 0.0106 0.0060 'International Tables Vol C Tables 4.2.6.8 and 6.1.1.4'
Fe Fe 0.3463 0.8444 'International Tables Vol C Tables 4.2.6.8 and 6.1.1.4'
Ni Ni 0.3393 1.1124 'International Tables Vol C Tables 4.2.6.8 and 6.1.1.4'

loop_
_geom_angle_atom_site_label_1
_geom_angle_atom_site_label_2
_geom_angle_atom_site_label_3
_geom_angle
_geom_angle_site_symmetry_1
_geom_angle_site_symmetry_3
O2 C1 O1 125.0(8) . .
O2 C1 C2 118.1(9) . .
O1 C1 C2 116.8(8) . .
C4 C2 C1 109.9(9) . .
C4 C2 C5 111.2(12) . .
C1 C2 C5 113.0(9) . .
C4 C2 C3 108.7(12) . .
C1 C2 C3 106.1(10) . .
C5 C2 C3 107.8(11) . .
O3 C6 O4 126.0(8) . .
O3 C6 C7 119.7(8) . .
O4 C6 C7 114.3(8) . .
C8 C7 C10 112.0(9) . .
C8 C7 C6 107.9(9) . .
C10 C7 C6 108.9(8) . .
C8 C7 C9 111.3(9) . .
C10 C7 C9 109.7(10) . .
C6 C7 C9 106.8(8) . .
O6 C11 O5 125.1(7) . .
O6 C11 C12 121.6(7) . .
O5 C11 C12 113.2(7) . .
C13 C12 C14 110.2(9) . .
C13 C12 C15 109.2(8) . .
C14 C12 C15 108.3(10) . .
C13 C12 C11 111.6(8) . .
C14 C12 C11 110.8(7) . .
C15 C12 C11 106.6(8) . .
O7 C16 O8 125.7(8) . .
O7 C16 C17 117.9(8) . .
O8 C16 C17 116.5(8) . .
C20 C17 C18 108.6(13) . .
C20 C17 C19 116.0(14) . .
C18 C17 C19 107.2(10) . .
C20 C17 C16 101.4(9) . .
C18 C17 C16 111.2(9) . .
C19 C17 C16 112.4(9) . .
O10 C21 O9 127.1(7) . .
O10 C21 C22 116.9(7) . .
O9 C21 C22 115.9(7) . .
C24 C22 C25 112.6(8) . .
C24 C22 C23 110.6(7) . .
C25 C22 C23 107.2(8) . .
C24 C22 C21 111.9(7) . .
C25 C22 C21 106.2(7) . .
C23 C22 C21 108.0(7) . .
O12 C26 O11 127.3(8) . .
O12 C26 C27 118.9(7) . .
O11 C26 C27 113.8(7) . .
C28 C27 C29 112.7(11) . .
C28 C27 C30 109.1(9) . .
C29 C27 C30 107.2(10) . .
C28 C27 C26 110.0(8) . .
C29 C27 C26 107.8(8) . .
C30 C27 C26 110.1(7) . .
N1 C31 C32 124.8(8) . .
C31 C32 C33 117.3(9) . .
C34 C33 C32 120.3(8) . .
C33 C34 C35 117.7(7) . .
C33 C34 C36 119.7(7) . .
C35 C34 C36 122.6(7) . .
N1 C35 C34 123.1(7) . .
N4 C36 C37 121.3(7) . .
N4 C36 C34 117.1(7) . .
C37 C36 C34 121.4(7) . .
C38 C37 C36 120.5(7) . .
C37 C38 C39 115.7(7) . .
C37 C38 C48 122.4(7) . .
C39 C38 C48 121.8(7) . .
C40 C39 C38 122.0(7) . .
N4 C40 C39 120.3(7) . .
N4 C40 C41 116.6(6) . .
C39 C40 C41 123.0(7) . .
C42 C41 C45 116.4(7) . .
C42 C41 C40 121.0(7) . .
C45 C41 C40 122.5(7) . .
C41 C42 C43 119.9(7) . .
C44 C43 C42 118.7(8) . .
N2 C44 C43 122.9(7) 4_565 .
N2 C45 C41 125.6(7) 4_565 .
N3 C46 C47 124.7(9) . .
C48 C47 C46 120.6(9) 3 .
C47 C48 C49 114.8(8) 3 .
C47 C48 C38 121.7(7) 3 .
C49 C48 C38 123.4(7) . .
C48 C49 C50 120.8(8) . 3
N3 C50 C49 124.7(8) . 3
C31 N1 C35 116.7(7) . .
C31 N1 Fe2 122.9(5) . .
C35 N1 Fe2 120.4(5) . .
C45 N2 C44 116.3(6) 4_566 4_566
C45 N2 Ni1 121.4(5) 4_566 .
C44 N2 Ni1 122.1(5) 4_566 .
C46 N3 C50 114.3(8) . .
C46 N3 Fe1 121.5(6) . .
C50 N3 Fe1 124.1(6) . .
C36 N4 C40 120.1(6) . .
C1 O1 Fe1 133.6(5) . .
Fe1 O1M Fe2 120.3(2) . .
Fe1 O1M Ni1 119.1(2) . .
Fe2 O1M Ni1 120.6(2) . .
C1 O2 Fe2 131.0(6) . .
C6 O3 Fe1 131.4(6) . .
C6 O4 Fe2 131.9(5) . .
C11 O5 Fe1 130.8(5) . .
C11 O6 Ni1 132.5(5) . .
C16 O7 Fe1 131.4(5) . .
C16 O8 Ni1 128.7(5) . .
C21 O9 Fe2 128.6(5) . .
C21 O10 Ni1 129.0(5) . .
C26 O11 Fe2 130.6(5) . .
C26 O12 Ni1 132.2(5) . .
O1M Fe1 O7 96.5(2) . .
O1M Fe1 O5 96.3(2) . .
O7 Fe1 O5 91.6(2) . .
O1M Fe1 O1 95.7(2) . .
O7 Fe1 O1 167.8(2) . .
O5 Fe1 O1 87.9(2) . .
O1M Fe1 O3 95.9(2) . .
O7 Fe1 O3 87.0(3) . .
O5 Fe1 O3 167.7(2) . .
O1 Fe1 O3 90.9(3) . .
O1M Fe1 N3 177.5(2) . .
O7 Fe1 N3 86.0(2) . .
O5 Fe1 N3 84.1(2) . .
O1 Fe1 N3 81.8(2) . .
O3 Fe1 N3 83.7(2) . .
O1M Fe2 O11 95.8(2) . .
O1M Fe2 O9 94.7(2) . .
O11 Fe2 O9 93.3(2) . .
O1M Fe2 O4 96.3(2) . .
O11 Fe2 O4 88.7(2) . .
O9 Fe2 O4 168.6(2) . .
O1M Fe2 O2 96.8(2) . .
O11 Fe2 O2 167.3(2) . .
O9 Fe2 O2 87.7(2) . .
O4 Fe2 O2 87.9(2) . .
O1M Fe2 N1 179.1(2) . .
O11 Fe2 N1 83.7(2) . .
O9 Fe2 N1 84.6(2) . .
O4 Fe2 N1 84.5(2) . .
O2 Fe2 N1 83.7(2) . .
O1M Ni1 O12 95.56(19) . .
O1M Ni1 O8 95.5(2) . .
O12 Ni1 O8 86.8(2) . .
O1M Ni1 O10 92.7(2) . .
O12 Ni1 O10 94.9(2) . .
O8 Ni1 O10 171.4(2) . .
O1M Ni1 O6 95.7(2) . .
O12 Ni1 O6 168.74(19) . .
O8 Ni1 O6 92.0(2) . .
O10 Ni1 O6 84.7(2) . .
O1M Ni1 N2 177.1(2) . .
O12 Ni1 N2 84.2(2) . .
O8 Ni1 N2 87.4(2) . .
O10 Ni1 N2 84.4(2) . .
O6 Ni1 N2 84.6(2) . .

loop_
_geom_bond_atom_site_label_1
_geom_bond_atom_site_label_2
_geom_bond_distance
_geom_bond_site_symmetry_2
C1 O2 1.240(9) .
C1 O1 1.261(9) .
C1 C2 1.510(12) .
C2 C4 1.505(16) .
C2 C5 1.516(14) .
C2 C3 1.528(17) .
C6 O3 1.232(10) .
C6 O4 1.252(9) .
C6 C7 1.534(12) .
C7 C8 1.506(11) .
C7 C10 1.520(12) .
C7 C9 1.579(14) .
C11 O6 1.227(8) .
C11 O5 1.265(8) .
C11 C12 1.532(10) .
C12 C13 1.508(11) .
C12 C14 1.516(8) .
C12 C15 1.521(14) .
C16 O7 1.222(9) .
C16 O8 1.277(9) .
C16 C17 1.539(12) .
C17 C20 1.502(13) .
C17 C18 1.502(14) .
C17 C19 1.521(9) .
C21 O10 1.245(8) .
C21 O9 1.257(8) .
C21 C22 1.557(10) .
C22 C24 1.508(10) .
C22 C25 1.548(12) .
C22 C23 1.551(11) .
C26 O12 1.222(8) .
C26 O11 1.259(8) .
C26 C27 1.541(11) .
C27 C28 1.503(14) .
C27 C29 1.510(12) .
C27 C30 1.512(8) .
C31 N1 1.331(10) .
C31 C32 1.335(11) .
C32 C33 1.385(11) .
C33 C34 1.357(11) .
C34 C35 1.373(10) .
C34 C36 1.473(10) .
C35 N1 1.335(8) .
C36 N4 1.325(8) .
C36 C37 1.414(10) .
C37 C38 1.385(9) .
C38 C39 1.394(10) .
C38 C48 1.447(10) .
C39 C40 1.391(10) .
C40 N4 1.342(8) .
C40 C41 1.469(9) .
C41 C42 1.368(10) .
C41 C45 1.390(9) .
C42 C43 1.377(10) .
C43 C44 1.377(10) .
C44 N2 1.340(9) 4_565
C45 N2 1.314(8) 4_565
C46 N3 1.301(10) .
C46 C47 1.383(12) .
C47 C48 1.353(11) 3
C48 C47 1.353(11) 3
C48 C49 1.354(10) .
C49 C50 1.376(11) 3
C50 N3 1.304(10) .
C50 C49 1.376(11) 3
N1 Fe2 2.213(6) .
N2 C45 1.314(8) 4_566
N2 C44 1.340(9) 4_566
N2 Ni1 2.161(5) .
N3 Fe1 2.187(6) .
O1 Fe1 2.031(6) .
O1M Fe1 1.873(5) .
O1M Fe2 1.882(4) .
O1M Ni1 1.905(4) .
O2 Fe2 2.044(5) .
O3 Fe1 2.032(5) .
O4 Fe2 2.041(6) .
O5 Fe1 2.023(5) .
O6 Ni1 2.052(5) .
O7 Fe1 2.007(6) .
O8 Ni1 2.025(5) .
O9 Fe2 2.010(5) .
O10 Ni1 2.029(5) .
O11 Fe2 2.006(5) .
O12 Ni1 2.025(5) .

loop_
_platon_squeeze_void_nr
_platon_squeeze_void_average_x
_platon_squeeze_void_average_y
_platon_squeeze_void_average_z
_platon_squeeze_void_volume
_platon_squeeze_void_count_electrons
_platon_squeeze_void_content
1 -0.003 0.500 0.000 1024 556 ' '
2 0.054 1.000 0.500 1024 561 ' '
